data_7117087
loop_
_publ_author_name
'Takayuki Tanaka'
'Atsuhiro Osuka'

_publ_section_title
;
 Tetracoordinate silicon complexes of 1,2-bis(indol-2-yl)benzene as
 blue-emitting dyes in the solid state
;
_journal_name_full Chem.Commun.
_journal_page_first 8123
_journal_paper_doi 10.1039/C5cc01625H
_journal_volume 51
_journal_year 2015
_chemical_formula_moiety '2(C36 H28 N2 Si), C H2 Cl2 '
_chemical_formula_sum 'C73 H58 Cl2 N4 Si2'
_chemical_formula_weight 1118.31
_chemical_name_systematic '1,2-bis(indol-2-yl)benzene di(4-methyl)phenylsilyl complex'
_space_group_IT_number 154
_symmetry_cell_setting trigonal
_symmetry_Int_Tables_number 154
_symmetry_space_group_name_Hall 'P 32 2"'
_symmetry_space_group_name_H-M 'P 32 2 1'
_atom_sites_solution_hydrogens geom
_atom_sites_solution_primary direct
_atom_sites_solution_secondary difmap
_audit_creation_method SHELXL-97
_audit_update_record
;
2015-02-21 deposited with the CCDC.
2015-04-14 downloaded from the CCDC.
;
_cell_angle_alpha 90.00
_cell_angle_beta 90.00
_cell_angle_gamma 120.00
_cell_formula_units_Z 3
_cell_length_a 13.156(3)
_cell_length_b 13.156(3)
_cell_length_c 28.415(8)
_cell_measurement_reflns_used 4022
_cell_measurement_temperature 93(2)
_cell_measurement_theta_max 68.2
_cell_measurement_theta_min 31.3
_cell_volume 4259.2(18)
_computing_structure_refinement 'SHELXL-97 (Sheldrick, 1997)'
_computing_structure_solution 'SHELXS-97 (Sheldrick, 1990)'
_diffrn_ambient_temperature 93(2)
_diffrn_detector_area_resol_mean 5.8140
_diffrn_measured_fraction_theta_full 0.994
_diffrn_measured_fraction_theta_max 0.994
_diffrn_measurement_device_type 'Rigaku XtaLAB P200'
_diffrn_measurement_method \w
_diffrn_radiation_monochromator graphite
_diffrn_radiation_source 'fine-focus sealed tube'
_diffrn_radiation_type CuK\a
_diffrn_radiation_wavelength 1.54187
_diffrn_reflns_av_R_equivalents 0.0282
_diffrn_reflns_av_sigmaI/netI 0.0216
_diffrn_reflns_limit_h_max 14
_diffrn_reflns_limit_h_min -15
_diffrn_reflns_limit_k_max 15
_diffrn_reflns_limit_k_min -15
_diffrn_reflns_limit_l_max 33
_diffrn_reflns_limit_l_min -33
_diffrn_reflns_number 24360
_diffrn_reflns_theta_full 66.99
_diffrn_reflns_theta_max 66.99
_diffrn_reflns_theta_min 6.73
_exptl_absorpt_coefficient_mu 1.811
_exptl_absorpt_correction_T_max 0.8687
_exptl_absorpt_correction_T_min 0.6310
_exptl_absorpt_correction_type multi-scan
_exptl_absorpt_process_details 'REQAB (Rigaku, 1998)'
_exptl_crystal_colour Colorless
_exptl_crystal_density_diffrn 1.308
_exptl_crystal_density_method 'not measured'
_exptl_crystal_description Prism
_exptl_crystal_F_000 1758
_exptl_crystal_recrystallization_method 'Vapour Deposition'
_exptl_crystal_size_max 0.28
_exptl_crystal_size_mid 0.13
_exptl_crystal_size_min 0.08
_refine_diff_density_max 0.317
_refine_diff_density_min -0.301
_refine_diff_density_rms 0.044
_refine_ls_abs_structure_details 'Flack H D (1983), Acta Cryst. A39, 876-881'
_refine_ls_abs_structure_Flack 0.009(11)
_refine_ls_extinction_method none
_refine_ls_goodness_of_fit_ref 1.030
_refine_ls_hydrogen_treatment constr
_refine_ls_matrix_type full
_refine_ls_number_parameters 368
_refine_ls_number_reflns 4997
_refine_ls_number_restraints 6
_refine_ls_restrained_S_all 1.029
_refine_ls_R_factor_all 0.0275
_refine_ls_R_factor_gt 0.0269
_refine_ls_shift/su_max 0.001
_refine_ls_shift/su_mean 0.000
_refine_ls_structure_factor_coef Fsqd
_refine_ls_weighting_details 'calc w=1/[\s^2^(Fo^2^)+(0.0467P)^2^+0.7591P] where P=(Fo^2^+2Fc^2^)/3'
_refine_ls_weighting_scheme calc
_refine_ls_wR_factor_gt 0.0716
_refine_ls_wR_factor_ref 0.0719
_reflns_number_gt 4864
_reflns_number_total 4997
_reflns_threshold_expression >2sigma(I)
_cod_data_source_file c5cc01625h3.cif
_cod_data_source_block 50120ta2
_cod_database_code 7117087

loop_
_symmetry_equiv_pos_as_xyz
'x, y, z'
'-y, x-y, z+2/3'
'-x+y, -x, z+1/3'
'x-y, -y, -z+1/3'
'-x, -x+y, -z+2/3'
'y, x, -z'

loop_
_atom_site_label
_atom_site_type_symbol
_atom_site_fract_x
_atom_site_fract_y
_atom_site_fract_z
_atom_site_U_iso_or_equiv
_atom_site_adp_type
_atom_site_occupancy
_atom_site_symmetry_multiplicity
_atom_site_calc_flag
_atom_site_refinement_flags
_atom_site_disorder_assembly
_atom_site_disorder_group
C1 C 0.13401(14) 0.87341(14) 1.04176(5) 0.0177(3) Uani 1 1 d . . .
C2 C 0.01232(15) 0.82068(15) 1.04090(5) 0.0223(4) Uani 1 1 d . . .
H1 H -0.0292 0.8012 1.0119 0.027 Uiso 1 1 calc R . .
C3 C -0.04664(16) 0.79738(16) 1.08326(6) 0.0261(4) Uani 1 1 d . . .
H2 H -0.1298 0.7615 1.0832 0.031 Uiso 1 1 calc R . .
C4 C 0.01265(17) 0.82519(16) 1.12620(6) 0.0278(4) Uani 1 1 d . . .
H3 H -0.0304 0.8075 1.1548 0.033 Uiso 1 1 calc R . .
C5 C 0.13320(17) 0.87811(15) 1.12740(6) 0.0254(4) Uani 1 1 d . . .
H4 H 0.1735 0.8959 1.1566 0.030 Uiso 1 1 calc R . .
C6 C 0.19561(15) 0.90542(14) 1.08502(5) 0.0204(3) Uani 1 1 d . . .
C7 C 0.31730(14) 0.96828(14) 1.07370(5) 0.0197(3) Uani 1 1 d . . .
H5 H 0.3802 1.0010 1.0957 0.024 Uiso 1 1 calc R . .
C8 C 0.32812(14) 0.97344(14) 1.02601(5) 0.0174(3) Uani 1 1 d . . .
N1 N 0.21639(11) 0.91078(12) 1.00513(4) 0.0170(3) Uani 1 1 d . . .
Si1 Si 0.19410(4) 0.89415(4) 0.943633(13) 0.01477(10) Uani 1 1 d . . .
N2 N 0.29033(11) 0.84789(11) 0.92263(4) 0.0153(3) Uani 1 1 d . . .
C9 C 0.26670(14) 0.75237(13) 0.89321(5) 0.0164(3) Uani 1 1 d . . .
C10 C 0.16525(15) 0.67459(14) 0.86830(5) 0.0193(3) Uani 1 1 d . . .
H6 H 0.0958 0.6796 0.8704 0.023 Uiso 1 1 calc R . .
C11 C 0.16917(15) 0.59073(15) 0.84070(5) 0.0226(4) Uani 1 1 d . . .
H7 H 0.1011 0.5373 0.8236 0.027 Uiso 1 1 calc R . .
C12 C 0.27051(16) 0.58181(15) 0.83708(5) 0.0248(4) Uani 1 1 d . . .
H8 H 0.2699 0.5223 0.8180 0.030 Uiso 1 1 calc R . .
C13 C 0.37157(16) 0.65881(15) 0.86107(5) 0.0221(4) Uani 1 1 d . . .
H9 H 0.4404 0.6528 0.8587 0.027 Uiso 1 1 calc R . .
C14 C 0.37012(15) 0.74598(14) 0.88898(5) 0.0184(3) Uani 1 1 d . . .
C15 C 0.45903(14) 0.84129(14) 0.91535(5) 0.0184(3) Uani 1 1 d . . .
H10 H 0.5382 0.8595 0.9188 0.022 Uiso 1 1 calc R . .
C16 C 0.41014(14) 0.90123(14) 0.93460(5) 0.0169(3) Uani 1 1 d . . .
C17 C 0.47531(14) 1.01549(14) 0.95905(5) 0.0167(3) Uani 1 1 d . . .
C18 C 0.58424(14) 1.09523(15) 0.93961(5) 0.0192(3) Uani 1 1 d . . .
H11 H 0.6101 1.0734 0.9122 0.023 Uiso 1 1 calc R . .
C19 C 0.65562(14) 1.20501(15) 0.95905(5) 0.0208(3) Uani 1 1 d . . .
H12 H 0.7293 1.2575 0.9452 0.025 Uiso 1 1 calc R . .
C20 C 0.61805(15) 1.23737(15) 0.99914(5) 0.0213(3) Uani 1 1 d . . .
H13 H 0.6657 1.3126 1.0128 0.026 Uiso 1 1 calc R . .
C21 C 0.51103(14) 1.15943(15) 1.01896(5) 0.0203(3) Uani 1 1 d . . .
H14 H 0.4863 1.1823 1.0464 0.024 Uiso 1 1 calc R . .
C22 C 0.43769(14) 1.04789(14) 0.99995(5) 0.0176(3) Uani 1 1 d . . .
C23 C 0.04082(14) 0.78083(14) 0.93073(5) 0.0184(3) Uani 1 1 d . . .
C24 C -0.02743(15) 0.80339(15) 0.89955(5) 0.0213(3) Uani 1 1 d . . .
H15 H 0.0040 0.8789 0.8856 0.026 Uiso 1 1 calc R . .
C25 C -0.14116(16) 0.71625(17) 0.88870(6) 0.0253(4) Uani 1 1 d . . .
H16 H -0.1856 0.7330 0.8669 0.030 Uiso 1 1 calc R . .
C26 C -0.19142(15) 0.60563(16) 0.90886(6) 0.0260(4) Uani 1 1 d . . .
C27 C -0.12282(15) 0.58250(15) 0.93966(6) 0.0251(4) Uani 1 1 d . . .
H17 H -0.1546 0.5070 0.9536 0.030 Uiso 1 1 calc R . .
C28 C -0.00877(15) 0.66855(15) 0.95020(5) 0.0212(3) Uani 1 1 d . . .
H18 H 0.0365 0.6507 0.9711 0.025 Uiso 1 1 calc R . .
C29 C -0.31620(17) 0.51370(19) 0.89883(7) 0.0366(5) Uani 1 1 d . . .
H19 H -0.3400 0.5296 0.8683 0.055 Uiso 1 1 calc R . .
H20 H -0.3674 0.5153 0.9235 0.055 Uiso 1 1 calc R . .
H21 H -0.3227 0.4362 0.8981 0.055 Uiso 1 1 calc R . .
C30 C 0.23652(14) 1.04174(14) 0.92125(5) 0.0191(3) Uani 1 1 d . . .
C31 C 0.17519(17) 1.09571(16) 0.93848(6) 0.0260(4) Uani 1 1 d . . .
H22 H 0.1065 1.0514 0.9569 0.031 Uiso 1 1 calc R . .
C32 C 0.21309(18) 1.21225(17) 0.92911(6) 0.0301(4) Uani 1 1 d . . .
H23 H 0.1699 1.2469 0.9409 0.036 Uiso 1 1 calc R . .
C33 C 0.31336(17) 1.27910(16) 0.90277(6) 0.0287(4) Uani 1 1 d . . .
C34 C 0.37319(16) 1.22604(16) 0.88468(6) 0.0271(4) Uani 1 1 d . . .
H24 H 0.4413 1.2708 0.8660 0.033 Uiso 1 1 calc R . .
C35 C 0.33520(14) 1.10893(15) 0.89336(5) 0.0210(3) Uani 1 1 d . . .
H25 H 0.3767 1.0739 0.8802 0.025 Uiso 1 1 calc R . .
C36 C 0.3554(2) 1.40654(18) 0.89346(9) 0.0443(5) Uani 1 1 d . . .
H26 H 0.4117 1.4546 0.9178 0.067 Uiso 1 1 calc R . .
H27 H 0.2884 1.4197 0.8939 0.067 Uiso 1 1 calc R . .
H28 H 0.3935 1.4283 0.8626 0.067 Uiso 1 1 calc R . .
C37 C -0.3091(2) 0.6909(2) 1.0000 0.0311(6) Uani 1 2 d SU . .
H29 H -0.2842 0.7545 1.0235 0.037 Uiso 0.50 1 calc PR . .
H30 H -0.2455 0.7158 0.9765 0.037 Uiso 0.50 1 calc PR . .
Cl1 Cl -0.43798(5) 0.66897(5) 0.971624(15) 0.03862(13) Uani 1 1 d . . .

loop_
_atom_site_aniso_label
_atom_site_aniso_U_11
_atom_site_aniso_U_22
_atom_site_aniso_U_33
_atom_site_aniso_U_23
_atom_site_aniso_U_13
_atom_site_aniso_U_12
C1 0.0215(9) 0.0151(8) 0.0183(7) 0.0002(6) 0.0022(6) 0.0106(7)
C2 0.0213(9) 0.0217(9) 0.0240(8) -0.0017(6) 0.0014(6) 0.0108(7)
C3 0.0231(9) 0.0231(9) 0.0317(9) 0.0001(7) 0.0072(7) 0.0112(8)
C4 0.0356(11) 0.0240(9) 0.0235(8) 0.0034(7) 0.0116(7) 0.0148(9)
C5 0.0346(10) 0.0203(9) 0.0194(7) 0.0015(6) 0.0015(7) 0.0123(8)
C6 0.0270(9) 0.0137(8) 0.0203(7) 0.0002(6) 0.0000(6) 0.0100(7)
C7 0.0213(9) 0.0166(8) 0.0196(7) -0.0011(6) -0.0036(6) 0.0083(7)
C8 0.0173(8) 0.0152(8) 0.0204(7) -0.0016(6) -0.0024(6) 0.0087(7)
N1 0.0149(7) 0.0169(7) 0.0179(6) -0.0002(5) 0.0003(5) 0.0070(6)
Si1 0.0138(2) 0.0150(2) 0.01590(19) -0.00059(15) -0.00109(15) 0.00744(18)
N2 0.0131(6) 0.0153(7) 0.0169(6) -0.0020(5) -0.0026(5) 0.0066(6)
C9 0.0191(8) 0.0146(8) 0.0147(6) 0.0023(5) 0.0019(6) 0.0079(7)
C10 0.0196(8) 0.0211(9) 0.0164(7) 0.0016(6) 0.0018(6) 0.0095(7)
C11 0.0237(9) 0.0193(8) 0.0177(7) -0.0022(6) -0.0021(6) 0.0055(7)
C12 0.0351(10) 0.0210(9) 0.0209(7) -0.0018(6) 0.0026(7) 0.0159(8)
C13 0.0259(9) 0.0206(9) 0.0239(8) 0.0008(6) 0.0030(6) 0.0146(8)
C14 0.0215(8) 0.0169(8) 0.0173(7) 0.0037(6) 0.0014(6) 0.0099(7)
C15 0.0169(8) 0.0195(8) 0.0205(7) 0.0015(6) -0.0007(6) 0.0102(7)
C16 0.0150(8) 0.0177(8) 0.0167(7) 0.0021(6) -0.0004(6) 0.0072(7)
C17 0.0138(8) 0.0180(8) 0.0198(7) 0.0019(6) -0.0028(6) 0.0091(7)
C18 0.0174(8) 0.0205(9) 0.0206(7) 0.0016(6) -0.0007(6) 0.0102(7)
C19 0.0131(8) 0.0192(9) 0.0263(8) 0.0038(6) -0.0014(6) 0.0052(7)
C20 0.0210(9) 0.0144(8) 0.0254(7) -0.0020(6) -0.0081(6) 0.0065(7)
C21 0.0204(8) 0.0206(9) 0.0198(7) -0.0025(6) -0.0041(6) 0.0102(7)
C22 0.0177(8) 0.0175(8) 0.0186(7) 0.0014(6) -0.0045(6) 0.0096(7)
C23 0.0155(8) 0.0212(9) 0.0183(7) -0.0058(6) -0.0014(6) 0.0091(7)
C24 0.0207(9) 0.0258(9) 0.0204(7) -0.0040(6) -0.0010(6) 0.0140(8)
C25 0.0213(9) 0.0384(11) 0.0222(7) -0.0129(7) -0.0066(6) 0.0194(8)
C26 0.0175(9) 0.0296(10) 0.0276(8) -0.0140(7) 0.0016(7) 0.0092(8)
C27 0.0218(9) 0.0212(9) 0.0268(8) -0.0050(7) 0.0058(7) 0.0067(8)
C28 0.0203(9) 0.0239(9) 0.0212(7) -0.0032(6) 0.0002(6) 0.0124(8)
C29 0.0203(10) 0.0399(12) 0.0404(10) -0.0203(9) -0.0007(8) 0.0081(9)
C30 0.0220(9) 0.0188(8) 0.0170(7) -0.0008(6) -0.0047(6) 0.0106(7)
C31 0.0289(10) 0.0255(9) 0.0277(8) 0.0003(7) 0.0021(7) 0.0165(8)
C32 0.0360(11) 0.0283(10) 0.0351(9) -0.0043(7) -0.0033(8) 0.0230(9)
C33 0.0302(10) 0.0212(9) 0.0357(9) -0.0015(7) -0.0138(7) 0.0136(8)
C34 0.0220(9) 0.0235(9) 0.0318(8) 0.0064(7) -0.0037(7) 0.0084(8)
C35 0.0188(8) 0.0227(9) 0.0233(7) 0.0007(6) -0.0027(6) 0.0118(8)
C36 0.0401(13) 0.0242(11) 0.0675(14) 0.0049(10) -0.0077(10) 0.0151(10)
C37 0.0363(11) 0.0363(11) 0.0273(12) -0.0008(5) 0.0008(5) 0.0232(13)
Cl1 0.0465(3) 0.0475(3) 0.0353(2) -0.0051(2) -0.00893(19) 0.0336(3)

loop_
_atom_type_symbol
_atom_type_description
_atom_type_scat_dispersion_real
_atom_type_scat_dispersion_imag
_atom_type_scat_source
C C 0.0181 0.0091 'International Tables Vol C Tables 4.2.6.8 and 6.1.1.4'
H H 0.0000 0.0000 'International Tables Vol C Tables 4.2.6.8 and 6.1.1.4'
N N 0.0311 0.0180 'International Tables Vol C Tables 4.2.6.8 and 6.1.1.4'
Si Si 0.2541 0.3302 'International Tables Vol C Tables 4.2.6.8 and 6.1.1.4'
Cl Cl 0.3639 0.7018 'International Tables Vol C Tables 4.2.6.8 and 6.1.1.4'

loop_
_geom_angle_atom_site_label_1
_geom_angle_atom_site_label_2
_geom_angle_atom_site_label_3
_geom_angle
_geom_angle_site_symmetry_1
_geom_angle_site_symmetry_3
C2 C1 N1 131.06(14) . .
C2 C1 C6 120.58(14) . .
N1 C1 C6 108.24(14) . .
C3 C2 C1 118.30(16) . .
C3 C2 H1 120.8 . .
C1 C2 H1 120.8 . .
C2 C3 C4 121.72(17) . .
C2 C3 H2 119.1 . .
C4 C3 H2 119.1 . .
C5 C4 C3 120.38(15) . .
C5 C4 H3 119.8 . .
C3 C4 H3 119.8 . .
C4 C5 C6 119.21(16) . .
C4 C5 H4 120.4 . .
C6 C5 H4 120.4 . .
C5 C6 C1 119.71(16) . .
C5 C6 C7 133.53(16) . .
C1 C6 C7 106.67(14) . .
C8 C7 C6 108.26(14) . .
C8 C7 H5 125.9 . .
C6 C7 H5 125.9 . .
C7 C8 N1 109.76(13) . .
C7 C8 C22 125.20(14) . .
N1 C8 C22 124.43(13) . .
C1 N1 C8 106.87(12) . .
C1 N1 Si1 129.72(11) . .
C8 N1 Si1 123.33(10) . .
N2 Si1 N1 105.93(6) . .
N2 Si1 C30 110.83(7) . .
N1 Si1 C30 105.45(7) . .
N2 Si1 C23 109.69(7) . .
N1 Si1 C23 110.03(7) . .
C30 Si1 C23 114.49(8) . .
C16 N2 C9 106.29(13) . .
C16 N2 Si1 124.37(10) . .
C9 N2 Si1 129.30(11) . .
C10 C9 N2 131.00(15) . .
C10 C9 C14 120.58(15) . .
N2 C9 C14 108.34(14) . .
C11 C10 C9 118.02(16) . .
C11 C10 H6 121.0 . .
C9 C10 H6 121.0 . .
C10 C11 C12 121.91(16) . .
C10 C11 H7 119.0 . .
C12 C11 H7 119.0 . .
C13 C12 C11 120.65(15) . .
C13 C12 H8 119.7 . .
C11 C12 H8 119.7 . .
C12 C13 C14 118.47(16) . .
C12 C13 H9 120.8 . .
C14 C13 H9 120.8 . .
C13 C14 C9 120.34(16) . .
C13 C14 C15 132.49(16) . .
C9 C14 C15 107.13(14) . .
C16 C15 C14 107.69(15) . .
C16 C15 H10 126.2 . .
C14 C15 H10 126.2 . .
C15 C16 N2 110.51(13) . .
C15 C16 C17 125.27(15) . .
N2 C16 C17 123.70(14) . .
C18 C17 C22 118.80(15) . .
C18 C17 C16 115.63(14) . .
C22 C17 C16 125.56(14) . .
C19 C18 C17 122.07(14) . .
C19 C18 H11 119.0 . .
C17 C18 H11 119.0 . .
C18 C19 C20 119.13(15) . .
C18 C19 H12 120.4 . .
C20 C19 H12 120.4 . .
C21 C20 C19 119.55(15) . .
C21 C20 H13 120.2 . .
C19 C20 H13 120.2 . .
C20 C21 C22 122.23(15) . .
C20 C21 H14 118.9 . .
C22 C21 H14 118.9 . .
C21 C22 C17 118.21(15) . .
C21 C22 C8 115.79(13) . .
C17 C22 C8 125.98(14) . .
C24 C23 C28 117.83(15) . .
C24 C23 Si1 120.86(13) . .
C28 C23 Si1 121.25(12) . .
C25 C24 C23 120.48(16) . .
C25 C24 H15 119.8 . .
C23 C24 H15 119.8 . .
C26 C25 C24 121.73(16) . .
C26 C25 H16 119.1 . .
C24 C25 H16 119.1 . .
C25 C26 C27 117.85(16) . .
C25 C26 C29 121.53(18) . .
C27 C26 C29 120.62(18) . .
C28 C27 C26 120.73(17) . .
C28 C27 H17 119.6 . .
C26 C27 H17 119.6 . .
C27 C28 C23 121.35(16) . .
C27 C28 H18 119.3 . .
C23 C28 H18 119.3 . .
C26 C29 H19 109.5 . .
C26 C29 H20 109.5 . .
H19 C29 H20 109.5 . .
C26 C29 H21 109.5 . .
H19 C29 H21 109.5 . .
H20 C29 H21 109.5 . .
C35 C30 C31 117.77(15) . .
C35 C30 Si1 123.96(12) . .
C31 C30 Si1 117.69(12) . .
C32 C31 C30 121.01(17) . .
C32 C31 H22 119.5 . .
C30 C31 H22 119.5 . .
C31 C32 C33 120.69(17) . .
C31 C32 H23 119.7 . .
C33 C32 H23 119.7 . .
C32 C33 C34 118.80(17) . .
C32 C33 C36 120.43(18) . .
C34 C33 C36 120.77(18) . .
C35 C34 C33 120.99(17) . .
C35 C34 H24 119.5 . .
C33 C34 H24 119.5 . .
C34 C35 C30 120.68(16) . .
C34 C35 H25 119.7 . .
C30 C35 H25 119.7 . .
C33 C36 H26 109.5 . .
C33 C36 H27 109.5 . .
H26 C36 H27 109.5 . .
C33 C36 H28 109.5 . .
H26 C36 H28 109.5 . .
H27 C36 H28 109.5 . .
Cl1 C37 Cl1 111.66(16) . 6_467
Cl1 C37 H29 109.3 . .
Cl1 C37 H29 109.3 6_467 .
Cl1 C37 H30 109.3 . .
Cl1 C37 H30 109.3 6_467 .
H29 C37 H30 107.9 . .

loop_
_geom_bond_atom_site_label_1
_geom_bond_atom_site_label_2
_geom_bond_distance
_geom_bond_site_symmetry_2
C1 C2 1.391(2) .
C1 N1 1.402(2) .
C1 C6 1.416(2) .
C2 C3 1.381(2) .
C2 H1 0.9500 .
C3 C4 1.395(3) .
C3 H2 0.9500 .
C4 C5 1.377(3) .
C4 H3 0.9500 .
C5 C6 1.399(2) .
C5 H4 0.9500 .
C6 C7 1.424(2) .
C7 C8 1.361(2) .
C7 H5 0.9500 .
C8 N1 1.407(2) .
C8 C22 1.474(2) .
N1 Si1 1.7674(13) .
Si1 N2 1.7607(14) .
Si1 C30 1.8445(17) .
Si1 C23 1.8485(17) .
N2 C16 1.409(2) .
N2 C9 1.409(2) .
C9 C10 1.401(2) .
C9 C14 1.410(2) .
C10 C11 1.375(2) .
C10 H6 0.9500 .
C11 C12 1.399(3) .
C11 H7 0.9500 .
C12 C13 1.383(3) .
C12 H8 0.9500 .
C13 C14 1.402(2) .
C13 H9 0.9500 .
C14 C15 1.426(2) .
C15 C16 1.357(2) .
C15 H10 0.9500 .
C16 C17 1.479(2) .
C17 C18 1.399(2) .
C17 C22 1.410(2) .
C18 C19 1.384(2) .
C18 H11 0.9500 .
C19 C20 1.391(2) .
C19 H12 0.9500 .
C20 C21 1.381(2) .
C20 H13 0.9500 .
C21 C22 1.400(2) .
C21 H14 0.9500 .
C23 C24 1.395(2) .
C23 C28 1.396(2) .
C24 C25 1.390(3) .
C24 H15 0.9500 .
C25 C26 1.386(3) .
C25 H16 0.9500 .
C26 C27 1.396(3) .
C26 C29 1.501(3) .
C27 C28 1.387(3) .
C27 H17 0.9500 .
C28 H18 0.9500 .
C29 H19 0.9800 .
C29 H20 0.9800 .
C29 H21 0.9800 .
C30 C35 1.396(2) .
C30 C31 1.403(2) .
C31 C32 1.380(3) .
C31 H22 0.9500 .
C32 C33 1.383(3) .
C32 H23 0.9500 .
C33 C34 1.386(3) .
C33 C36 1.503(3) .
C34 C35 1.384(3) .
C34 H24 0.9500 .
C35 H25 0.9500 .
C36 H26 0.9800 .
C36 H27 0.9800 .
C36 H28 0.9800 .
C37 Cl1 1.7661(17) .
C37 Cl1 1.7661(17) 6_467
C37 H29 0.9900 .
C37 H30 0.9900 .

loop_
_geom_torsion_atom_site_label_1
_geom_torsion_atom_site_label_2
_geom_torsion_atom_site_label_3
_geom_torsion_atom_site_label_4
_geom_torsion
_geom_torsion_site_symmetry_1
_geom_torsion_site_symmetry_2
_geom_torsion_site_symmetry_3
_geom_torsion_site_symmetry_4
N1 C1 C2 C3 -177.41(17) . . . .
C6 C1 C2 C3 -1.9(2) . . . .
C1 C2 C3 C4 -0.1(3) . . . .
C2 C3 C4 C5 0.5(3) . . . .
C3 C4 C5 C6 1.1(3) . . . .
C4 C5 C6 C1 -3.0(3) . . . .
C4 C5 C6 C7 173.09(17) . . . .
C2 C1 C6 C5 3.5(2) . . . .
N1 C1 C6 C5 179.90(15) . . . .
C2 C1 C6 C7 -173.58(15) . . . .
N1 C1 C6 C7 2.87(18) . . . .
C5 C6 C7 C8 -176.59(19) . . . .
C1 C6 C7 C8 -0.15(18) . . . .
C6 C7 C8 N1 -2.65(18) . . . .
C6 C7 C8 C22 168.66(15) . . . .
C2 C1 N1 C8 171.52(17) . . . .
C6 C1 N1 C8 -4.43(17) . . . .
C2 C1 N1 Si1 -5.4(3) . . . .
C6 C1 N1 Si1 178.67(11) . . . .
C7 C8 N1 C1 4.42(18) . . . .
C22 C8 N1 C1 -166.98(14) . . . .
C7 C8 N1 Si1 -178.43(11) . . . .
C22 C8 N1 Si1 10.2(2) . . . .
C1 N1 Si1 N2 -134.48(14) . . . .
C8 N1 Si1 N2 49.07(14) . . . .
C1 N1 Si1 C30 107.97(15) . . . .
C8 N1 Si1 C30 -68.49(14) . . . .
C1 N1 Si1 C23 -15.99(16) . . . .
C8 N1 Si1 C23 167.56(12) . . . .
N1 Si1 N2 C16 -48.09(13) . . . .
C30 Si1 N2 C16 65.80(13) . . . .
C23 Si1 N2 C16 -166.80(11) . . . .
N1 Si1 N2 C9 129.42(12) . . . .
C30 Si1 N2 C9 -116.69(13) . . . .
C23 Si1 N2 C9 10.70(14) . . . .
C16 N2 C9 C10 -174.57(15) . . . .
Si1 N2 C9 C10 7.6(2) . . . .
C16 N2 C9 C14 2.08(15) . . . .
Si1 N2 C9 C14 -175.77(11) . . . .
N2 C9 C10 C11 177.83(14) . . . .
C14 C9 C10 C11 1.5(2) . . . .
C9 C10 C11 C12 0.0(2) . . . .
C10 C11 C12 C13 -0.7(2) . . . .
C11 C12 C13 C14 -0.1(2) . . . .
C12 C13 C14 C9 1.6(2) . . . .
C12 C13 C14 C15 -175.67(16) . . . .
C10 C9 C14 C13 -2.3(2) . . . .
N2 C9 C14 C13 -179.40(13) . . . .
C10 C9 C14 C15 175.56(13) . . . .
N2 C9 C14 C15 -1.51(16) . . . .
C13 C14 C15 C16 177.85(17) . . . .
C9 C14 C15 C16 0.32(17) . . . .
C14 C15 C16 N2 1.01(17) . . . .
C14 C15 C16 C17 -170.98(14) . . . .
C9 N2 C16 C15 -1.93(16) . . . .
Si1 N2 C16 C15 176.06(11) . . . .
C9 N2 C16 C17 170.20(13) . . . .
Si1 N2 C16 C17 -11.8(2) . . . .
C15 C16 C17 C18 38.2(2) . . . .
N2 C16 C17 C18 -132.80(15) . . . .
C15 C16 C17 C22 -140.42(16) . . . .
N2 C16 C17 C22 48.6(2) . . . .
C22 C17 C18 C19 -0.5(2) . . . .
C16 C17 C18 C19 -179.20(14) . . . .
C17 C18 C19 C20 -0.1(2) . . . .
C18 C19 C20 C21 0.5(2) . . . .
C19 C20 C21 C22 -0.3(2) . . . .
C20 C21 C22 C17 -0.3(2) . . . .
C20 C21 C22 C8 178.06(15) . . . .
C18 C17 C22 C21 0.7(2) . . . .
C16 C17 C22 C21 179.23(14) . . . .
C18 C17 C22 C8 -177.50(14) . . . .
C16 C17 C22 C8 1.0(2) . . . .
C7 C8 C22 C21 -37.6(2) . . . .
N1 C8 C22 C21 132.44(16) . . . .
C7 C8 C22 C17 140.59(17) . . . .
N1 C8 C22 C17 -49.3(2) . . . .
N2 Si1 C23 C24 -114.57(13) . . . .
N1 Si1 C23 C24 129.29(12) . . . .
C30 Si1 C23 C24 10.75(15) . . . .
N2 Si1 C23 C28 62.64(14) . . . .
N1 Si1 C23 C28 -53.51(14) . . . .
C30 Si1 C23 C28 -172.04(12) . . . .
C28 C23 C24 C25 0.3(2) . . . .
Si1 C23 C24 C25 177.58(12) . . . .
C23 C24 C25 C26 1.3(2) . . . .
C24 C25 C26 C27 -1.9(2) . . . .
C24 C25 C26 C29 177.00(15) . . . .
C25 C26 C27 C28 1.1(2) . . . .
C29 C26 C27 C28 -177.85(15) . . . .
C26 C27 C28 C23 0.4(2) . . . .
C24 C23 C28 C27 -1.1(2) . . . .
Si1 C23 C28 C27 -178.39(12) . . . .
N2 Si1 C30 C35 -2.92(15) . . . .
N1 Si1 C30 C35 111.27(13) . . . .
C23 Si1 C30 C35 -127.63(13) . . . .
N2 Si1 C30 C31 -173.97(12) . . . .
N1 Si1 C30 C31 -59.78(14) . . . .
C23 Si1 C30 C31 61.31(14) . . . .
C35 C30 C31 C32 -1.6(2) . . . .
Si1 C30 C31 C32 169.98(14) . . . .
C30 C31 C32 C33 -0.6(3) . . . .
C31 C32 C33 C34 2.0(3) . . . .
C31 C32 C33 C36 -178.87(18) . . . .
C32 C33 C34 C35 -1.2(3) . . . .
C36 C33 C34 C35 179.66(17) . . . .
C33 C34 C35 C30 -1.0(2) . . . .
C31 C30 C35 C34 2.4(2) . . . .
Si1 C30 C35 C34 -168.63(13) . . . .
